data_7709297
loop_
_publ_author_name
'Bresciani, Giulio'
'Schoch, Silvia'
'Biancalana, Lorenzo'
'Zacchini, Stefano'
'Bortoluzzi, Marco'
'Pampaloni, Guido'
'Marchetti, Fabio'

_publ_section_title
;
 Cyanide-alkene competition in a diiron complex and isolation of a
 multisite (cyano)alkylidene-alkene species.
;
_journal_issue 5
_journal_name_full 'Dalton transactions (Cambridge, England : 2003)'
_journal_page_first 1936
_journal_page_last 1945
_journal_paper_doi 10.1039/d1dt03781a
_journal_volume 51
_journal_year 2022
_chemical_formula_sum 'C18 H18 Fe2 N2 O2'
_chemical_formula_weight 406.04
_space_group_crystal_system monoclinic
_space_group_IT_number 9
_space_group_name_Hall 'C -2yc'
_space_group_name_H-M_alt 'C 1 c 1'
_atom_sites_solution_hydrogens geom
_audit_creation_method SHELXL-2014/7
_audit_update_record
;
2021-09-20 deposited with the CCDC.	2021-12-21 downloaded from the CCDC.
;
_cell_angle_alpha 90
_cell_angle_beta 114.513(5)
_cell_angle_gamma 90
_cell_formula_units_Z 4
_cell_length_a 9.0058(12)
_cell_length_b 24.672(3)
_cell_length_c 7.7615(11)
_cell_measurement_reflns_used 5248
_cell_measurement_temperature 100(2)
_cell_measurement_theta_max 26.573
_cell_measurement_theta_min 2.619
_cell_volume 1569.1(4)
_computing_cell_refinement 'APEX3 (Bruker AXS, 2015)'
_computing_data_collection 'APEX3 (Bruker AXS, 2015)'
_computing_data_reduction 'SAINT (Bruker AXS, 2015)'
_computing_molecular_graphics 'ORTEPIII (Johnson, 1996)'
_computing_publication_material 'XCIF 2014/2 (Bruker AXS, 2014)'
_computing_structure_refinement 'SHELXL-2014/7 (Sheldrick, 2014)'
_computing_structure_solution 'SHELXT (Sheldrick, 2015)'
_diffrn_ambient_temperature 100(2)
_diffrn_measured_fraction_theta_full 0.966
_diffrn_measured_fraction_theta_max 0.966
_diffrn_measurement_device_type 'PHOTON100 area detector'
_diffrn_measurement_method 'phi and omega scans'
_diffrn_radiation_type MoK\a
_diffrn_radiation_wavelength 0.71073
_diffrn_reflns_av_R_equivalents 0.0725
_diffrn_reflns_av_unetI/netI 0.0834
_diffrn_reflns_Laue_measured_fraction_full 0.966
_diffrn_reflns_Laue_measured_fraction_max 0.966
_diffrn_reflns_limit_h_max 10
_diffrn_reflns_limit_h_min -10
_diffrn_reflns_limit_k_max 29
_diffrn_reflns_limit_k_min -29
_diffrn_reflns_limit_l_max 9
_diffrn_reflns_limit_l_min -9
_diffrn_reflns_number 7929
_diffrn_reflns_point_group_measured_fraction_full 0.966
_diffrn_reflns_point_group_measured_fraction_max 0.966
_diffrn_reflns_theta_full 25.090
_diffrn_reflns_theta_max 25.090
_diffrn_reflns_theta_min 1.651
_diffrn_source 'fine-focus sealed tube'
_exptl_absorpt_coefficient_mu 1.862
_exptl_absorpt_correction_T_max 0.5624
_exptl_absorpt_correction_T_min 0.4037
_exptl_absorpt_correction_type empirical
_exptl_absorpt_process_details
; 
 Data were corrected for Lorentz polarization and absorption
 effects (empirical absorption correction SADABS).
 R(int) =  0.1488 (selected reflections only, before parameter refinement)
 R(int) =  0.0821 (selected reflections only, after parameter refinement)
;
_exptl_crystal_colour black
_exptl_crystal_density_diffrn 1.719
_exptl_crystal_description plate
_exptl_crystal_F_000 832
_exptl_crystal_size_max 0.180
_exptl_crystal_size_mid 0.120
_exptl_crystal_size_min 0.090
_refine_diff_density_max 1.243
_refine_diff_density_min -0.967
_refine_diff_density_rms 0.211
_refine_ls_abs_structure_details
;
 Refined as an inversion twin.
;
_refine_ls_abs_structure_Flack 0.12(12)
_refine_ls_extinction_method none
_refine_ls_goodness_of_fit_ref 1.242
_refine_ls_hydrogen_treatment constr
_refine_ls_matrix_type full
_refine_ls_number_parameters 219
_refine_ls_number_reflns 2636
_refine_ls_number_restraints 248
_refine_ls_restrained_S_all 1.199
_refine_ls_R_factor_all 0.0954
_refine_ls_R_factor_gt 0.0847
_refine_ls_shift/su_max 0.000
_refine_ls_shift/su_mean 0.000
_refine_ls_structure_factor_coef Fsqd
_refine_ls_weighting_details 'w=1/[\s^2^(Fo^2^)+(0.0264P)^2^+69.9229P] where P=(Fo^2^+2Fc^2^)/3'
_refine_ls_weighting_scheme calc
_refine_ls_wR_factor_gt 0.2126
_refine_ls_wR_factor_ref 0.2166
_reflns_Friedel_coverage 0.990
_reflns_Friedel_fraction_full 0.966
_reflns_Friedel_fraction_max 0.966
_reflns_number_gt 2252
_reflns_number_total 2636
_reflns_threshold_expression 'I > 2\s(I)'
_cod_data_source_file d1dt03781a3.cif
_cod_data_source_block cc
_cod_depositor_comments 'Adding full bibliography for 7709297.cif.'
_cod_original_sg_symbol_H-M 'C c'
_cod_database_code 7709297
_shelx_shelxl_version_number 2014/7
_shelx_space_group_comment
;
The symmetry employed for this shelxl refinement is uniquely defined
by the following loop, which should always be used as a source of
symmetry information in preference to the above space-group names.
They are only intended as comments.
;
_shelx_estimated_absorpt_t_min 0.730
_shelx_estimated_absorpt_t_max 0.850

loop_
_space_group_symop_operation_xyz
'x, y, z'
'x, -y, z+1/2'
'x+1/2, y+1/2, z'
'x+1/2, -y+1/2, z+1/2'

loop_
_atom_site_label
_atom_site_type_symbol
_atom_site_fract_x
_atom_site_fract_y
_atom_site_fract_z
_atom_site_U_iso_or_equiv
_atom_site_adp_type
_atom_site_occupancy
_atom_site_site_symmetry_order
_atom_site_calc_flag
_atom_site_refinement_flags_posn
_atom_site_refinement_flags_adp
_atom_site_refinement_flags_occupancy
_atom_site_disorder_assembly
_atom_site_disorder_group
Fe1 Fe 0.6434(3) 0.39087(13) 0.5705(3) 0.0135(9) Uani 1 1 d . . . . .
Fe2 Fe 0.3342(3) 0.38864(13) 0.4146(3) 0.0110(8) Uani 1 1 d . . . . .
N1 N 0.480(2) 0.2972(8) 0.299(3) 0.020(4) Uani 1 1 d . U . . .
N2 N 0.493(2) 0.2595(8) 0.713(3) 0.027(5) Uani 1 1 d . U . . .
O11 O 0.7388(19) 0.4218(7) 0.273(2) 0.026(4) Uani 1 1 d . U . . .
O12 O 0.485(3) 0.4946(6) 0.472(3) 0.020(3) Uani 1 1 d . U . . .
C1 C 0.284(3) 0.4179(10) 0.136(3) 0.017(5) Uani 1 1 d . U . . .
H1A H 0.1779 0.4362 0.0675 0.021 Uiso 1 1 calc R U . . .
H1B H 0.3757 0.4358 0.1191 0.021 Uiso 1 1 calc R U . . .
C2 C 0.283(3) 0.3626(11) 0.133(4) 0.021(5) Uani 1 1 d . U . . .
H2 H 0.1727 0.3460 0.0640 0.025 Uiso 1 1 calc R U . . .
C3 C 0.418(3) 0.3302(9) 0.134(3) 0.020(4) Uani 1 1 d . U . . .
H3A H 0.3795 0.3070 0.0192 0.024 Uiso 1 1 calc R U . . .
H3B H 0.5049 0.3542 0.1316 0.024 Uiso 1 1 calc R U . . .
C4 C 0.491(3) 0.3275(8) 0.460(3) 0.014(4) Uani 1 1 d . U . . .
C5 C 0.497(2) 0.2899(9) 0.603(3) 0.013(4) Uani 1 1 d . U . . .
C6 C 0.614(3) 0.2630(10) 0.323(3) 0.028(5) Uani 1 1 d . U . . .
H6A H 0.7072 0.2853 0.3333 0.041 Uiso 1 1 calc R U . . .
H6B H 0.5836 0.2387 0.2144 0.041 Uiso 1 1 calc R U . . .
H6C H 0.6432 0.2416 0.4393 0.041 Uiso 1 1 calc R U . . .
C11 C 0.690(3) 0.4045(10) 0.372(3) 0.014(5) Uani 1 1 d . U . . .
C12 C 0.484(4) 0.4473(8) 0.480(4) 0.017(4) Uani 1 1 d . U . . .
C101 C 0.729(3) 0.4281(11) 0.837(3) 0.022(4) Uani 1 1 d . U . . .
H101 H 0.6731 0.4574 0.8764 0.026 Uiso 1 1 calc R U . . .
C102 C 0.714(3) 0.3717(11) 0.858(3) 0.018(4) Uani 1 1 d . U . . .
H102 H 0.6422 0.3545 0.9122 0.022 Uiso 1 1 calc R U . . .
C103 C 0.811(3) 0.3453(10) 0.798(3) 0.019(4) Uani 1 1 d . U . . .
H103 H 0.8268 0.3051 0.8007 0.023 Uiso 1 1 calc R U . . .
C104 C 0.891(2) 0.3840(9) 0.734(3) 0.016(4) Uani 1 1 d . U . . .
H104 H 0.9775 0.3766 0.6866 0.019 Uiso 1 1 calc R U . . .
C105 C 0.839(3) 0.4348(10) 0.764(3) 0.019(4) Uani 1 1 d . U . . .
H105 H 0.8786 0.4705 0.7389 0.023 Uiso 1 1 calc R U . . .
C201 C 0.084(3) 0.3821(10) 0.349(3) 0.022(4) Uani 1 1 d . U . . .
H201 H -0.0037 0.3740 0.2213 0.026 Uiso 1 1 calc R U . . .
C202 C 0.170(3) 0.3434(9) 0.489(3) 0.016(4) Uani 1 1 d . U . . .
H202 H 0.1544 0.3033 0.4795 0.020 Uiso 1 1 calc R U . . .
C203 C 0.278(3) 0.3718(9) 0.644(3) 0.014(4) Uani 1 1 d . U . . .
H203 H 0.3549 0.3553 0.7659 0.017 Uiso 1 1 calc R U . . .
C204 C 0.258(2) 0.4269(9) 0.607(3) 0.013(4) Uani 1 1 d . U . . .
H204 H 0.3161 0.4567 0.6969 0.015 Uiso 1 1 calc R U . . .
C205 C 0.138(3) 0.4333(9) 0.423(3) 0.020(4) Uani 1 1 d . U . . .
H205 H 0.0955 0.4685 0.3572 0.023 Uiso 1 1 calc R U . . .

loop_
_atom_site_aniso_label
_atom_site_aniso_U_11
_atom_site_aniso_U_22
_atom_site_aniso_U_33
_atom_site_aniso_U_23
_atom_site_aniso_U_13
_atom_site_aniso_U_12
Fe1 0.010(2) 0.023(2) 0.0082(17) -0.0011(16) 0.0041(15) -0.0014(16)
Fe2 0.0033(18) 0.022(2) 0.0078(17) 0.0005(16) 0.0020(14) 0.0010(16)
N1 0.019(7) 0.024(7) 0.018(7) 0.003(6) 0.010(6) -0.001(6)
N2 0.013(9) 0.028(11) 0.035(11) 0.012(9) 0.006(8) 0.007(8)
O11 0.016(8) 0.041(10) 0.027(8) 0.004(7) 0.014(7) 0.000(7)
O12 0.024(7) 0.023(7) 0.018(8) -0.005(7) 0.012(6) 0.002(9)
C1 0.012(7) 0.024(7) 0.017(7) -0.001(5) 0.008(5) 0.003(6)
C2 0.016(8) 0.027(8) 0.016(8) -0.003(7) 0.002(6) 0.000(7)
C3 0.018(7) 0.029(8) 0.019(7) -0.004(7) 0.014(6) -0.003(7)
C4 0.011(6) 0.019(7) 0.015(8) -0.001(6) 0.009(6) 0.002(7)
C5 0.009(6) 0.016(6) 0.014(7) 0.004(5) 0.007(5) 0.006(5)
C6 0.028(12) 0.031(12) 0.027(11) -0.001(9) 0.016(10) 0.005(10)
C11 0.011(7) 0.016(7) 0.011(7) -0.005(6) 0.001(5) 0.001(6)
C12 0.012(7) 0.024(9) 0.015(8) -0.006(9) 0.007(7) -0.002(10)
C101 0.018(6) 0.026(7) 0.015(6) -0.003(5) 0.001(5) -0.001(5)
C102 0.007(7) 0.035(8) 0.010(7) 0.005(7) 0.002(6) -0.003(7)
C103 0.008(7) 0.033(8) 0.016(7) -0.001(7) 0.004(6) -0.001(6)
C104 0.007(6) 0.027(6) 0.015(6) -0.004(5) 0.005(5) -0.001(5)
C105 0.013(7) 0.027(8) 0.014(7) -0.006(6) 0.003(6) -0.005(6)
C201 0.019(5) 0.026(5) 0.022(5) -0.002(4) 0.010(4) 0.001(4)
C202 0.016(5) 0.019(5) 0.017(5) 0.000(4) 0.010(4) -0.001(4)
C203 0.012(5) 0.017(5) 0.015(5) 0.000(4) 0.008(4) 0.000(4)
C204 0.011(5) 0.016(5) 0.015(5) -0.003(4) 0.009(4) 0.000(4)
C205 0.018(5) 0.023(5) 0.019(5) -0.001(4) 0.009(4) 0.002(4)

loop_
_atom_type_symbol
_atom_type_description
_atom_type_scat_dispersion_real
_atom_type_scat_dispersion_imag
_atom_type_scat_source
C C 0.0033 0.0016 'International Tables Vol C Tables 4.2.6.8 and 6.1.1.4'
H H 0.0000 0.0000 'International Tables Vol C Tables 4.2.6.8 and 6.1.1.4'
Fe Fe 0.3463 0.8444 'International Tables Vol C Tables 4.2.6.8 and 6.1.1.4'
N N 0.0061 0.0033 'International Tables Vol C Tables 4.2.6.8 and 6.1.1.4'
O O 0.0106 0.0060 'International Tables Vol C Tables 4.2.6.8 and 6.1.1.4'

loop_
_geom_angle_atom_site_label_1
_geom_angle_atom_site_label_2
_geom_angle_atom_site_label_3
_geom_angle
_geom_angle_site_symmetry_1
_geom_angle_site_symmetry_3
_geom_angle_publ_flag
C11 Fe1 C12 87.4(12) . . ?
C11 Fe1 C4 98.0(9) . . ?
C12 Fe1 C4 97.6(11) . . ?
C11 Fe1 C104 87.9(9) . . ?
C12 Fe1 C104 137.7(11) . . ?
C4 Fe1 C104 124.6(9) . . ?
C11 Fe1 C105 95.4(10) . . ?
C12 Fe1 C105 99.6(11) . . ?
C4 Fe1 C105 158.6(9) . . ?
C104 Fe1 C105 39.3(9) . . ?
C11 Fe1 C101 130.3(10) . . ?
C12 Fe1 C101 87.6(11) . . ?
C4 Fe1 C101 131.7(9) . . ?
C104 Fe1 C101 64.5(9) . . ?
C105 Fe1 C101 37.3(9) . . ?
C11 Fe1 C102 151.6(10) . . ?
C12 Fe1 C102 113.9(12) . . ?
C4 Fe1 C102 97.5(9) . . ?
C104 Fe1 C102 63.8(9) . . ?
C105 Fe1 C102 63.8(10) . . ?
C101 Fe1 C102 39.3(10) . . ?
C11 Fe1 C103 118.6(9) . . ?
C12 Fe1 C103 149.7(11) . . ?
C4 Fe1 C103 93.9(9) . . ?
C104 Fe1 C103 39.4(9) . . ?
C105 Fe1 C103 64.9(9) . . ?
C101 Fe1 C103 64.2(9) . . ?
C102 Fe1 C103 36.5(10) . . ?
C11 Fe1 Fe2 101.3(7) . . ?
C12 Fe1 Fe2 48.1(8) . . ?
C4 Fe1 Fe2 50.4(6) . . ?
C104 Fe1 Fe2 169.9(6) . . ?
C105 Fe1 Fe2 142.0(6) . . ?
C101 Fe1 Fe2 111.2(7) . . ?
C102 Fe1 Fe2 106.9(7) . . ?
C103 Fe1 Fe2 130.6(6) . . ?
C12 Fe2 C4 99.0(11) . . ?
C12 Fe2 C203 108.8(11) . . ?
C4 Fe2 C203 96.0(8) . . ?
C12 Fe2 C201 134.1(11) . . ?
C4 Fe2 C201 126.5(9) . . ?
C203 Fe2 C201 64.9(9) . . ?
C12 Fe2 C205 96.1(11) . . ?
C4 Fe2 C205 158.7(9) . . ?
C203 Fe2 C205 64.9(9) . . ?
C201 Fe2 C205 38.6(9) . . ?
C12 Fe2 C204 82.8(11) . . ?
C4 Fe2 C204 129.0(8) . . ?
C203 Fe2 C204 38.6(9) . . ?
C201 Fe2 C204 64.8(9) . . ?
C205 Fe2 C204 38.7(8) . . ?
C12 Fe2 C202 146.0(11) . . ?
C4 Fe2 C202 94.4(9) . . ?
C203 Fe2 C202 38.4(9) . . ?
C201 Fe2 C202 39.1(9) . . ?
C205 Fe2 C202 65.0(9) . . ?
C204 Fe2 C202 64.6(8) . . ?
C12 Fe2 C2 109.3(12) . . ?
C4 Fe2 C2 77.8(9) . . ?
C203 Fe2 C2 142.0(9) . . ?
C201 Fe2 C2 88.5(10) . . ?
C205 Fe2 C2 111.1(9) . . ?
C204 Fe2 C2 149.7(9) . . ?
C202 Fe2 C2 104.0(9) . . ?
C12 Fe2 C1 80.8(11) . . ?
C4 Fe2 C1 105.6(8) . . ?
C203 Fe2 C1 154.9(9) . . ?
C201 Fe2 C1 91.5(9) . . ?
C205 Fe2 C1 91.5(9) . . ?
C204 Fe2 C1 124.7(9) . . ?
C202 Fe2 C1 125.2(9) . . ?
C2 Fe2 C1 37.2(10) . . ?
C12 Fe2 Fe1 48.5(9) . . ?
C4 Fe2 Fe1 51.3(7) . . ?
C203 Fe2 Fe1 101.8(6) . . ?
C201 Fe2 Fe1 166.7(7) . . ?
C205 Fe2 Fe1 138.1(6) . . ?
C204 Fe2 Fe1 105.6(6) . . ?
C202 Fe2 Fe1 129.4(6) . . ?
C2 Fe2 Fe1 102.9(7) . . ?
C1 Fe2 Fe1 101.7(6) . . ?
C6 N1 C4 116.7(19) . . ?
C6 N1 C3 117.0(19) . . ?
C4 N1 C3 110.3(18) . . ?
C2 C1 Fe2 71.0(15) . . ?
C2 C1 H1A 116.5 . . ?
Fe2 C1 H1A 116.5 . . ?
C2 C1 H1B 116.5 . . ?
Fe2 C1 H1B 116.5 . . ?
H1A C1 H1B 113.5 . . ?
C1 C2 C3 123(2) . . ?
C1 C2 Fe2 71.7(15) . . ?
C3 C2 Fe2 109.7(17) . . ?
C1 C2 H2 114.7 . . ?
C3 C2 H2 114.7 . . ?
Fe2 C2 H2 114.7 . . ?
N1 C3 C2 109.4(19) . . ?
N1 C3 H3A 109.8 . . ?
C2 C3 H3A 109.8 . . ?
N1 C3 H3B 109.8 . . ?
C2 C3 H3B 109.8 . . ?
H3A C3 H3B 108.2 . . ?
N1 C4 C5 107.8(19) . . ?
N1 C4 Fe2 117.2(15) . . ?
C5 C4 Fe2 114.8(15) . . ?
N1 C4 Fe1 124.7(15) . . ?
C5 C4 Fe1 111.8(15) . . ?
Fe2 C4 Fe1 78.3(7) . . ?
N2 C5 C4 177(2) . . ?
N1 C6 H6A 109.5 . . ?
N1 C6 H6B 109.5 . . ?
H6A C6 H6B 109.5 . . ?
N1 C6 H6C 109.5 . . ?
H6A C6 H6C 109.5 . . ?
H6B C6 H6C 109.5 . . ?
O11 C11 Fe1 165(2) . . ?
O12 C12 Fe2 140(3) . . ?
O12 C12 Fe1 136(3) . . ?
Fe2 C12 Fe1 83.4(8) . . ?
C105 C101 C102 107(2) . . ?
C105 C101 Fe1 70.8(14) . . ?
C102 C101 Fe1 70.7(14) . . ?
C105 C101 H101 126.4 . . ?
C102 C101 H101 126.4 . . ?
Fe1 C101 H101 126.4 . . ?
C103 C102 C101 110(2) . . ?
C103 C102 Fe1 71.9(14) . . ?
C101 C102 Fe1 70.0(13) . . ?
C103 C102 H102 125.2 . . ?
C101 C102 H102 125.2 . . ?
Fe1 C102 H102 125.2 . . ?
C102 C103 C104 108(2) . . ?
C102 C103 Fe1 71.5(15) . . ?
C104 C103 Fe1 68.6(12) . . ?
C102 C103 H103 126.2 . . ?
C104 C103 H103 126.2 . . ?
Fe1 C103 H103 126.2 . . ?
C105 C104 C103 106.7(19) . . ?
C105 C104 Fe1 70.9(12) . . ?
C103 C104 Fe1 71.9(12) . . ?
C105 C104 H104 126.5 . . ?
C103 C104 H104 126.5 . . ?
Fe1 C104 H104 126.5 . . ?
C101 C105 C104 109(2) . . ?
C101 C105 Fe1 71.9(14) . . ?
C104 C105 Fe1 69.8(12) . . ?
C101 C105 H105 125.6 . . ?
C104 C105 H105 125.6 . . ?
Fe1 C105 H105 125.6 . . ?
C205 C201 C202 108(2) . . ?
C205 C201 Fe2 71.1(13) . . ?
C202 C201 Fe2 71.1(13) . . ?
C205 C201 H201 125.9 . . ?
C202 C201 H201 125.9 . . ?
Fe2 C201 H201 125.9 . . ?
C203 C202 C201 107(2) . . ?
C203 C202 Fe2 69.4(13) . . ?
C201 C202 Fe2 69.7(13) . . ?
C203 C202 H202 126.6 . . ?
C201 C202 H202 126.6 . . ?
Fe2 C202 H202 126.6 . . ?
C202 C203 C204 109(2) . . ?
C202 C203 Fe2 72.1(13) . . ?
C204 C203 Fe2 71.9(13) . . ?
C202 C203 H203 125.2 . . ?
C204 C203 H203 125.2 . . ?
Fe2 C203 H203 125.2 . . ?
C203 C204 C205 108(2) . . ?
C203 C204 Fe2 69.5(12) . . ?
C205 C204 Fe2 70.5(12) . . ?
C203 C204 H204 126.2 . . ?
C205 C204 H204 126.2 . . ?
Fe2 C204 H204 126.2 . . ?
C201 C205 C204 108(2) . . ?
C201 C205 Fe2 70.4(13) . . ?
C204 C205 Fe2 70.8(12) . . ?
C201 C205 H205 126.0 . . ?
C204 C205 H205 126.0 . . ?
Fe2 C205 H205 126.0 . . ?

loop_
_geom_bond_atom_site_label_1
_geom_bond_atom_site_label_2
_geom_bond_distance
_geom_bond_site_symmetry_2
_geom_bond_publ_flag
Fe1 C11 1.79(2) . ?
Fe1 C12 1.91(3) . ?
Fe1 C4 2.02(2) . ?
Fe1 C104 2.07(2) . ?
Fe1 C105 2.08(2) . ?
Fe1 C101 2.10(2) . ?
Fe1 C102 2.11(2) . ?
Fe1 C103 2.11(2) . ?
Fe1 Fe2 2.535(3) . ?
Fe2 C12 1.90(3) . ?
Fe2 C4 1.99(2) . ?
Fe2 C203 2.08(2) . ?
Fe2 C201 2.10(2) . ?
Fe2 C205 2.11(2) . ?
Fe2 C204 2.11(2) . ?
Fe2 C202 2.11(2) . ?
Fe2 C2 2.13(3) . ?
Fe2 C1 2.14(2) . ?
N1 C6 1.42(3) . ?
N1 C4 1.42(3) . ?
N1 C3 1.42(3) . ?
N2 C5 1.14(3) . ?
O11 C11 1.12(3) . ?
O12 C12 1.17(2) . ?
C1 C2 1.37(4) . ?
C1 H1A 0.9900 . ?
C1 H1B 0.9900 . ?
C2 C3 1.45(3) . ?
C2 H2 1.0000 . ?
C3 H3A 0.9900 . ?
C3 H3B 0.9900 . ?
C4 C5 1.43(3) . ?
C6 H6A 0.9800 . ?
C6 H6B 0.9800 . ?
C6 H6C 0.9800 . ?
C101 C105 1.34(3) . ?
C101 C102 1.41(4) . ?
C101 H101 1.0000 . ?
C102 C103 1.32(4) . ?
C102 H102 1.0000 . ?
C103 C104 1.41(3) . ?
C103 H103 1.0000 . ?
C104 C105 1.40(3) . ?
C104 H104 1.0000 . ?
C105 H105 1.0000 . ?
C201 C205 1.39(3) . ?
C201 C202 1.41(3) . ?
C201 H201 1.0000 . ?
C202 C203 1.38(3) . ?
C202 H202 1.0000 . ?
C203 C204 1.39(3) . ?
C203 H203 1.0000 . ?
C204 C205 1.40(3) . ?
C204 H204 1.0000 . ?
C205 H205 1.0000 . ?

loop_
_geom_torsion_atom_site_label_1
_geom_torsion_atom_site_label_2
_geom_torsion_atom_site_label_3
_geom_torsion_atom_site_label_4
_geom_torsion
_geom_torsion_site_symmetry_1
_geom_torsion_site_symmetry_2
_geom_torsion_site_symmetry_3
_geom_torsion_site_symmetry_4
_geom_torsion_publ_flag
Fe2 C1 C2 C3 -102(2) . . . . ?
C6 N1 C3 C2 -179(2) . . . . ?
C4 N1 C3 C2 -43(3) . . . . ?
C1 C2 C3 N1 119(3) . . . . ?
Fe2 C2 C3 N1 38(2) . . . . ?
C6 N1 C4 C5 -64(3) . . . . ?
C3 N1 C4 C5 159.7(18) . . . . ?
C6 N1 C4 Fe2 165.1(17) . . . . ?
C3 N1 C4 Fe2 28(2) . . . . ?
C6 N1 C4 Fe1 71(2) . . . . ?
C3 N1 C4 Fe1 -66(2) . . . . ?
C12 Fe1 C11 O11 82(8) . . . . ?
C104 Fe1 C11 O11 -56(8) . . . . ?
C105 Fe1 C11 O11 -18(8) . . . . ?
C101 Fe1 C11 O11 -3(8) . . . . ?
C102 Fe1 C11 O11 -59(9) . . . . ?
C103 Fe1 C11 O11 -82(8) . . . . ?
Fe2 Fe1 C11 O11 128(8) . . . . ?
C4 Fe2 C12 O12 170(4) . . . . ?
C203 Fe2 C12 O12 -91(4) . . . . ?
C201 Fe2 C12 O12 -18(5) . . . . ?
C205 Fe2 C12 O12 -25(4) . . . . ?
C204 Fe2 C12 O12 -62(4) . . . . ?
C202 Fe2 C12 O12 -78(4) . . . . ?
C2 Fe2 C12 O12 90(4) . . . . ?
C1 Fe2 C12 O12 65(4) . . . . ?
Fe1 Fe2 C12 O12 180(5) . . . . ?
C4 Fe2 C12 Fe1 -10.2(11) . . . . ?
C203 Fe2 C12 Fe1 89.2(11) . . . . ?
C201 Fe2 C12 Fe1 162.2(10) . . . . ?
C205 Fe2 C12 Fe1 154.7(9) . . . . ?
C204 Fe2 C12 Fe1 118.3(11) . . . . ?
C202 Fe2 C12 Fe1 101.8(17) . . . . ?
C2 Fe2 C12 Fe1 -90.4(12) . . . . ?
C1 Fe2 C12 Fe1 -114.7(11) . . . . ?
C105 C101 C102 C103 0(3) . . . . ?
Fe1 C101 C102 C103 61.3(18) . . . . ?
C105 C101 C102 Fe1 -61.8(16) . . . . ?
C101 C102 C103 C104 -1(3) . . . . ?
Fe1 C102 C103 C104 59.4(15) . . . . ?
C101 C102 C103 Fe1 -60.1(17) . . . . ?
C102 C103 C104 C105 2(3) . . . . ?
Fe1 C103 C104 C105 62.8(14) . . . . ?
C102 C103 C104 Fe1 -61.2(17) . . . . ?
C102 C101 C105 C104 1(3) . . . . ?
Fe1 C101 C105 C104 -60.3(15) . . . . ?
C102 C101 C105 Fe1 61.7(16) . . . . ?
C103 C104 C105 C101 -2(3) . . . . ?
Fe1 C104 C105 C101 61.6(16) . . . . ?
C103 C104 C105 Fe1 -63.5(14) . . . . ?
C205 C201 C202 C203 -2(3) . . . . ?
Fe2 C201 C202 C203 59.8(15) . . . . ?
C205 C201 C202 Fe2 -61.8(16) . . . . ?
C201 C202 C203 C204 3(3) . . . . ?
Fe2 C202 C203 C204 62.6(15) . . . . ?
C201 C202 C203 Fe2 -60.0(16) . . . . ?
C202 C203 C204 C205 -2(3) . . . . ?
Fe2 C203 C204 C205 60.5(15) . . . . ?
C202 C203 C204 Fe2 -62.7(15) . . . . ?
C202 C201 C205 C204 1(2) . . . . ?
Fe2 C201 C205 C204 -61.2(15) . . . . ?
C202 C201 C205 Fe2 61.8(16) . . . . ?
C203 C204 C205 C201 1(2) . . . . ?
Fe2 C204 C205 C201 60.9(15) . . . . ?
C203 C204 C205 Fe2 -59.9(15) . . . . ?
